data_7106574
loop_
_publ_author_name
'Yuh Hijikata'
'Satoshi Horike'
'Daisuke Tanaka'
'Juergen Groll'
'Motohiro Mizuno'
'Jungeun Kim'
'Masaki Takata'
'Susumu Kitagawa'

_publ_section_title
;
 Differences of crystal structure and dynamics between a soft porous
 nanocrystal and a bulk crystal
;
_journal_name_full Chem.Commun.
_journal_page_first 7632
_journal_paper_doi 10.1039/c1cc10983a
_journal_volume 47
_journal_year 2011
_chemical_formula_sum 'C18 H12 N2 O4 Zn'
_chemical_formula_weight 385.67
_chemical_name_systematic
;
?
;
_space_group_IT_number 2
_symmetry_cell_setting triclinic
_symmetry_space_group_name_Hall '-P 1'
_symmetry_space_group_name_H-M 'P -1'
_atom_sites_solution_hydrogens geom
_atom_sites_solution_primary direct
_atom_sites_solution_secondary difmap
_audit_creation_method SHELXL-97
_cell_angle_alpha 78.209(9)
_cell_angle_beta 73.265(8)
_cell_angle_gamma 79.154(9)
_cell_formula_units_Z 2
_cell_length_a 8.9568(18)
_cell_length_b 10.087(2)
_cell_length_c 10.1225(19)
_cell_measurement_reflns_used 6869
_cell_measurement_temperature 223(2)
_cell_measurement_theta_max 27.82
_cell_measurement_theta_min 3.10
_cell_volume 849.1(3)
_computing_structure_refinement 'SHELXL-97 (Sheldrick, 1997)'
_computing_structure_solution 'Sir 97'
_diffrn_ambient_temperature 223(2)
_diffrn_measured_fraction_theta_full 0.953
_diffrn_measured_fraction_theta_max 0.953
_diffrn_measurement_device_type CCD
_diffrn_measurement_method \w
_diffrn_radiation_monochromator graphite
_diffrn_radiation_source 'fine-focus sealed tube'
_diffrn_radiation_type MoK\a
_diffrn_radiation_wavelength 0.71075
_diffrn_reflns_av_R_equivalents 0.0212
_diffrn_reflns_av_sigmaI/netI 0.0309
_diffrn_reflns_limit_h_max 11
_diffrn_reflns_limit_h_min -11
_diffrn_reflns_limit_k_max 11
_diffrn_reflns_limit_k_min -13
_diffrn_reflns_limit_l_max 13
_diffrn_reflns_limit_l_min -13
_diffrn_reflns_number 6869
_diffrn_reflns_theta_full 27.48
_diffrn_reflns_theta_max 27.48
_diffrn_reflns_theta_min 3.03
_exptl_absorpt_coefficient_mu 1.471
_exptl_absorpt_correction_T_max 0.7575
_exptl_absorpt_correction_T_min 0.7575
_exptl_absorpt_correction_type empirical
_exptl_crystal_colour colorless
_exptl_crystal_density_diffrn 1.508
_exptl_crystal_density_method 'not measured'
_exptl_crystal_description plate
_exptl_crystal_F_000 392
_exptl_crystal_size_max 0.20
_exptl_crystal_size_mid 0.20
_exptl_crystal_size_min 0.20
_refine_diff_density_max 0.410
_refine_diff_density_min -0.562
_refine_diff_density_rms 0.067
_refine_ls_extinction_method none
_refine_ls_goodness_of_fit_ref 1.007
_refine_ls_hydrogen_treatment constr
_refine_ls_matrix_type full
_refine_ls_number_parameters 226
_refine_ls_number_reflns 3714
_refine_ls_number_restraints 0
_refine_ls_restrained_S_all 1.007
_refine_ls_R_factor_all 0.0380
_refine_ls_R_factor_gt 0.0322
_refine_ls_shift/su_max 0.001
_refine_ls_shift/su_mean 0.000
_refine_ls_structure_factor_coef Fsqd
_refine_ls_weighting_details 'calc w=1/[\s^2^(Fo^2^)+(0.0475P)^2^+0.4036P] where P=(Fo^2^+2Fc^2^)/3'
_refine_ls_weighting_scheme calc
_refine_ls_wR_factor_gt 0.0781
_refine_ls_wR_factor_ref 0.0817
_reflns_number_gt 3294
_reflns_number_total 3714
_reflns_threshold_expression >2sigma(I)
_cod_data_source_file c1cc10983a.txt
_cod_data_source_block CID-1_guest-free
_cod_original_cell_volume 849.2(3)
_cod_original_sg_symbol_H-M P-1
_cod_database_code 7106574

loop_
_symmetry_equiv_pos_as_xyz
'x, y, z'
'-x, -y, -z'

loop_
_atom_site_label
_atom_site_type_symbol
_atom_site_fract_x
_atom_site_fract_y
_atom_site_fract_z
_atom_site_U_iso_or_equiv
_atom_site_adp_type
_atom_site_occupancy
_atom_site_symmetry_multiplicity
_atom_site_calc_flag
_atom_site_refinement_flags
_atom_site_disorder_assembly
_atom_site_disorder_group
Zn1 Zn 0.56803(3) 0.12933(2) 0.10303(2) 0.01846(9) Uani 1 1 d . . .
O2 O 0.36132(18) 0.06861(14) -0.17860(14) 0.0218(3) Uani 1 1 d . . .
O5 O 0.44231(19) 0.65823(15) -0.09987(16) 0.0262(3) Uani 1 1 d . . .
O4 O 0.41034(18) 0.15961(15) -0.01610(15) 0.0256(3) Uani 1 1 d . . .
N8 N 1.3618(2) 0.12513(18) -0.71816(18) 0.0221(4) Uani 1 1 d . . .
C27 C 0.3780(2) 0.16890(19) -0.1290(2) 0.0185(4) Uani 1 1 d . . .
O6 O 0.3082(2) 0.79335(15) -0.23764(18) 0.0314(4) Uani 1 1 d . . .
N9 N 0.7602(2) 0.13484(18) -0.08348(18) 0.0227(4) Uani 1 1 d . . .
C9 C 0.3676(2) 0.4237(2) -0.1640(2) 0.0209(4) Uani 1 1 d . . .
H1 H 0.3950 0.4136 -0.0792 0.025 Uiso 1 1 calc R . .
C10 C 1.1145(2) 0.1297(2) -0.4729(2) 0.0214(4) Uani 1 1 d . . .
C11 C 0.3646(3) 0.6764(2) -0.1897(2) 0.0220(4) Uani 1 1 d . . .
C12 C 1.3617(3) 0.0298(2) -0.6055(2) 0.0300(5) Uani 1 1 d . . .
H2 H 1.4477 -0.0403 -0.6095 0.036 Uiso 1 1 calc R . .
C13 C 0.9904(2) 0.1327(2) -0.3395(2) 0.0219(4) Uani 1 1 d . . .
C14 C 1.1130(3) 0.2283(3) -0.5915(3) 0.0336(5) Uani 1 1 d . . .
H3 H 1.0279 0.2989 -0.5908 0.040 Uiso 1 1 calc R . .
C15 C 0.8695(3) 0.0271(2) -0.1081(2) 0.0299(5) Uani 1 1 d . . .
H4 H 0.8685 -0.0493 -0.0372 0.036 Uiso 1 1 calc R . .
C16 C 0.3514(2) 0.3089(2) -0.2123(2) 0.0211(4) Uani 1 1 d . . .
C17 C 0.3433(3) 0.5538(2) -0.2410(2) 0.0224(4) Uani 1 1 d . . .
C18 C 1.2434(3) 0.0280(2) -0.4840(2) 0.0292(5) Uani 1 1 d . . .
H5 H 1.2497 -0.0423 -0.4082 0.035 Uiso 1 1 calc R . .
C19 C 0.8775(3) 0.2455(2) -0.3122(3) 0.0355(6) Uani 1 1 d . . .
H6 H 0.8766 0.3239 -0.3808 0.043 Uiso 1 1 calc R . .
C20 C 0.3142(3) 0.3249(2) -0.3396(3) 0.0347(6) Uani 1 1 d . . .
H7 H 0.3050 0.2476 -0.3736 0.042 Uiso 1 1 calc R . .
C21 C 0.3036(3) 0.5685(2) -0.3668(3) 0.0360(6) Uani 1 1 d . . .
H8 H 0.2856 0.6561 -0.4182 0.043 Uiso 1 1 calc R . .
C22 C 1.2361(3) 0.2221(2) -0.7095(2) 0.0335(5) Uani 1 1 d . . .
H9 H 1.2319 0.2894 -0.7882 0.040 Uiso 1 1 calc R . .
C23 C 0.7667(3) 0.2433(2) -0.1849(3) 0.0349(6) Uani 1 1 d . . .
H10 H 0.6926 0.3216 -0.1689 0.042 Uiso 1 1 calc R . .
C24 C 0.9843(3) 0.0218(2) -0.2325(2) 0.0312(5) Uani 1 1 d . . .
H11 H 1.0584 -0.0571 -0.2447 0.037 Uiso 1 1 calc R . .
C26 C 0.2906(4) 0.4537(3) -0.4165(3) 0.0449(7) Uani 1 1 d . . .
H12 H 0.2657 0.4635 -0.5024 0.054 Uiso 1 1 calc R . .

loop_
_atom_site_aniso_label
_atom_site_aniso_U_11
_atom_site_aniso_U_22
_atom_site_aniso_U_33
_atom_site_aniso_U_23
_atom_site_aniso_U_13
_atom_site_aniso_U_12
Zn1 0.02529(14) 0.01259(12) 0.01630(13) -0.00236(8) -0.00286(10) -0.00361(9)
O2 0.0319(8) 0.0126(6) 0.0194(7) -0.0027(5) -0.0039(6) -0.0037(6)
O5 0.0383(9) 0.0181(7) 0.0262(8) -0.0047(6) -0.0120(7) -0.0068(6)
O4 0.0342(8) 0.0219(7) 0.0223(7) -0.0010(6) -0.0113(6) -0.0045(6)
N8 0.0242(9) 0.0220(8) 0.0173(8) -0.0023(7) -0.0023(7) -0.0024(7)
C27 0.0194(9) 0.0135(9) 0.0200(9) -0.0024(7) -0.0014(8) -0.0023(7)
O6 0.0444(10) 0.0134(7) 0.0383(9) -0.0018(6) -0.0168(8) -0.0019(7)
N9 0.0245(9) 0.0205(8) 0.0199(8) -0.0023(7) -0.0016(7) -0.0030(7)
C9 0.0273(10) 0.0155(9) 0.0208(10) -0.0023(8) -0.0082(8) -0.0032(8)
C10 0.0221(10) 0.0230(10) 0.0185(10) -0.0026(8) -0.0040(8) -0.0048(8)
C11 0.0265(10) 0.0158(9) 0.0232(10) -0.0029(8) -0.0042(9) -0.0051(8)
C12 0.0306(12) 0.0297(12) 0.0209(11) 0.0010(9) -0.0028(9) 0.0055(9)
C13 0.0213(10) 0.0237(10) 0.0203(10) -0.0036(8) -0.0043(8) -0.0036(8)
C14 0.0292(12) 0.0325(12) 0.0276(12) 0.0020(10) -0.0025(10) 0.0088(10)
C15 0.0297(12) 0.0240(11) 0.0259(11) 0.0032(9) 0.0026(10) -0.0022(9)
C16 0.0271(11) 0.0145(9) 0.0239(10) -0.0031(8) -0.0101(9) -0.0027(8)
C17 0.0289(11) 0.0149(9) 0.0250(10) -0.0025(8) -0.0106(9) -0.0022(8)
C18 0.0318(12) 0.0286(11) 0.0183(10) 0.0034(9) -0.0023(9) 0.0033(9)
C19 0.0372(13) 0.0283(12) 0.0251(12) 0.0079(10) 0.0016(10) 0.0059(10)
C20 0.0594(16) 0.0192(10) 0.0369(13) -0.0053(9) -0.0290(12) -0.0067(10)
C21 0.0632(17) 0.0154(10) 0.0388(13) 0.0042(9) -0.0326(13) -0.0071(10)
C22 0.0356(13) 0.0307(12) 0.0230(11) 0.0053(9) -0.0025(10) 0.0043(10)
C23 0.0346(13) 0.0260(11) 0.0296(12) 0.0007(10) 0.0025(10) 0.0090(10)
C24 0.0303(12) 0.0213(11) 0.0308(12) 0.0014(9) 0.0012(10) 0.0033(9)
C26 0.084(2) 0.0251(12) 0.0412(15) -0.0007(11) -0.0440(15) -0.0065(13)

loop_
_atom_type_symbol
_atom_type_description
_atom_type_scat_dispersion_real
_atom_type_scat_dispersion_imag
_atom_type_scat_source
C C 0.0033 0.0016 'International Tables Vol C Tables 4.2.6.8 and 6.1.1.4'
H H 0.0000 0.0000 'International Tables Vol C Tables 4.2.6.8 and 6.1.1.4'
N N 0.0061 0.0033 'International Tables Vol C Tables 4.2.6.8 and 6.1.1.4'
O O 0.0106 0.0060 'International Tables Vol C Tables 4.2.6.8 and 6.1.1.4'
Zn Zn 0.2839 1.4301 'International Tables Vol C Tables 4.2.6.8 and 6.1.1.4'

loop_
_geom_angle_atom_site_label_1
_geom_angle_atom_site_label_2
_geom_angle_atom_site_label_3
_geom_angle
_geom_angle_site_symmetry_1
_geom_angle_site_symmetry_3
_geom_angle_publ_flag
O2 Zn1 O4 116.27(6) 2_655 . ?
O2 Zn1 O5 150.18(6) 2_655 2_665 ?
O4 Zn1 O5 93.10(6) . 2_665 ?
O2 Zn1 N9 93.81(6) 2_655 . ?
O4 Zn1 N9 90.18(7) . . ?
O5 Zn1 N9 91.00(6) 2_665 . ?
O2 Zn1 N8 87.84(6) 2_655 1_456 ?
O4 Zn1 N8 85.56(7) . 1_456 ?
O5 Zn1 N8 89.50(6) 2_665 1_456 ?
N9 Zn1 N8 175.74(7) . 1_456 ?
O2 Zn1 O6 90.96(6) 2_655 2_665 ?
O4 Zn1 O6 151.49(6) . 2_665 ?
O5 Zn1 O6 59.24(6) 2_665 2_665 ?
N9 Zn1 O6 96.58(7) . 2_665 ?
N8 Zn1 O6 87.31(7) 1_456 2_665 ?
O2 Zn1 C11 120.37(6) 2_655 2_665 ?
O4 Zn1 C11 122.47(6) . 2_665 ?
O5 Zn1 C11 29.81(6) 2_665 2_665 ?
N9 Zn1 C11 95.32(7) . 2_665 ?
N8 Zn1 C11 87.21(7) 1_456 2_665 ?
O6 Zn1 C11 29.46(6) 2_665 2_665 ?
C27 O2 Zn1 122.83(13) . 2_655 ?
C11 O5 Zn1 93.57(12) . 2_665 ?
C27 O4 Zn1 152.01(15) . . ?
C12 N8 C22 116.44(19) . . ?
C12 N8 Zn1 120.32(15) . 1_654 ?
C22 N8 Zn1 123.01(15) . 1_654 ?
O4 C27 O2 124.63(19) . . ?
O4 C27 C16 118.39(17) . . ?
O2 C27 C16 116.95(18) . . ?
C11 O6 Zn1 85.44(13) . 2_665 ?
C15 N9 C23 117.01(19) . . ?
C15 N9 Zn1 121.84(14) . . ?
C23 N9 Zn1 120.91(15) . . ?
C16 C9 C17 120.23(19) . . ?
C16 C9 H1 119.9 . . ?
C17 C9 H1 119.9 . . ?
C18 C10 C14 116.10(19) . . ?
C18 C10 C13 120.52(19) . . ?
C14 C10 C13 123.4(2) . . ?
O6 C11 O5 121.64(19) . . ?
O6 C11 C17 119.99(19) . . ?
O5 C11 C17 118.36(18) . . ?
O6 C11 Zn1 65.10(11) . 2_665 ?
O5 C11 Zn1 56.63(10) . 2_665 ?
C17 C11 Zn1 173.50(15) . 2_665 ?
N8 C12 C18 123.8(2) . . ?
N8 C12 H2 118.1 . . ?
C18 C12 H2 118.1 . . ?
C24 C13 C19 116.2(2) . . ?
C24 C13 C10 120.81(19) . . ?
C19 C13 C10 123.0(2) . . ?
C22 C14 C10 120.0(2) . . ?
C22 C14 H3 120.0 . . ?
C10 C14 H3 120.0 . . ?
N9 C15 C24 123.4(2) . . ?
N9 C15 H4 118.3 . . ?
C24 C15 H4 118.3 . . ?
C9 C16 C20 119.32(19) . . ?
C9 C16 C27 120.02(18) . . ?
C20 C16 C27 120.64(18) . . ?
C21 C17 C9 119.83(19) . . ?
C21 C17 C11 120.34(19) . . ?
C9 C17 C11 119.81(19) . . ?
C12 C18 C10 120.2(2) . . ?
C12 C18 H5 119.9 . . ?
C10 C18 H5 119.9 . . ?
C23 C19 C13 120.4(2) . . ?
C23 C19 H6 119.8 . . ?
C13 C19 H6 119.8 . . ?
C26 C20 C16 120.6(2) . . ?
C26 C20 H7 119.7 . . ?
C16 C20 H7 119.7 . . ?
C17 C21 C26 120.0(2) . . ?
C17 C21 H8 120.0 . . ?
C26 C21 H8 120.0 . . ?
N8 C22 C14 123.4(2) . . ?
N8 C22 H9 118.3 . . ?
C14 C22 H9 118.3 . . ?
N9 C23 C19 122.9(2) . . ?
N9 C23 H10 118.6 . . ?
C19 C23 H10 118.6 . . ?
C13 C24 C15 120.1(2) . . ?
C13 C24 H11 120.0 . . ?
C15 C24 H11 120.0 . . ?
C20 C26 C21 120.0(2) . . ?
C20 C26 H12 120.0 . . ?
C21 C26 H12 120.0 . . ?

loop_
_geom_bond_atom_site_label_1
_geom_bond_atom_site_label_2
_geom_bond_distance
_geom_bond_site_symmetry_2
_geom_bond_publ_flag
Zn1 O2 2.0375(14) 2_655 ?
Zn1 O4 2.0518(15) . ?
Zn1 O5 2.1216(15) 2_665 ?
Zn1 N9 2.1566(18) . ?
Zn1 N8 2.1822(18) 1_456 ?
Zn1 O6 2.3072(17) 2_665 ?
Zn1 C11 2.536(2) 2_665 ?
O2 C27 1.267(2) . ?
O2 Zn1 2.0375(14) 2_655 ?
O5 C11 1.263(3) . ?
O5 Zn1 2.1216(15) 2_665 ?
O4 C27 1.239(2) . ?
N8 C12 1.333(3) . ?
N8 C22 1.340(3) . ?
N8 Zn1 2.1821(18) 1_654 ?
C27 C16 1.505(3) . ?
O6 C11 1.251(3) . ?
O6 Zn1 2.3072(17) 2_665 ?
N9 C15 1.331(3) . ?
N9 C23 1.336(3) . ?
C9 C16 1.392(3) . ?
C9 C17 1.396(3) . ?
C9 H1 0.9400 . ?
C10 C18 1.387(3) . ?
C10 C14 1.396(3) . ?
C10 C13 1.483(3) . ?
C11 C17 1.498(3) . ?
C11 Zn1 2.536(2) 2_665 ?
C12 C18 1.372(3) . ?
C12 H2 0.9400 . ?
C13 C24 1.386(3) . ?
C13 C19 1.389(3) . ?
C14 C22 1.376(3) . ?
C14 H3 0.9400 . ?
C15 C24 1.381(3) . ?
C15 H4 0.9400 . ?
C16 C20 1.392(3) . ?
C17 C21 1.390(3) . ?
C18 H5 0.9400 . ?
C19 C23 1.380(3) . ?
C19 H6 0.9400 . ?
C20 C26 1.385(3) . ?
C20 H7 0.9400 . ?
C21 C26 1.389(3) . ?
C21 H8 0.9400 . ?
C22 H9 0.9400 . ?
C23 H10 0.9400 . ?
C24 H11 0.9400 . ?
C26 H12 0.9400 . ?

loop_
_geom_torsion_atom_site_label_1
_geom_torsion_atom_site_label_2
_geom_torsion_atom_site_label_3
_geom_torsion_atom_site_label_4
_geom_torsion
_geom_torsion_site_symmetry_1
_geom_torsion_site_symmetry_2
_geom_torsion_site_symmetry_3
_geom_torsion_site_symmetry_4
_geom_torsion_publ_flag
O2 Zn1 O4 C27 -86.2(3) 2_655 . . . ?
O5 Zn1 O4 C27 99.2(3) 2_665 . . . ?
N9 Zn1 O4 C27 8.2(3) . . . . ?
N8 Zn1 O4 C27 -171.6(3) 1_456 . . . ?
O6 Zn1 O4 C27 112.4(3) 2_665 . . . ?
C11 Zn1 O4 C27 104.6(3) 2_665 . . . ?
Zn1 O4 C27 O2 86.4(3) . . . . ?
Zn1 O4 C27 C16 -95.6(3) . . . . ?
Zn1 O2 C27 O4 -14.0(3) 2_655 . . . ?
Zn1 O2 C27 C16 167.94(13) 2_655 . . . ?
O2 Zn1 N9 C15 -0.58(18) 2_655 . . . ?
O4 Zn1 N9 C15 -116.92(18) . . . . ?
O5 Zn1 N9 C15 149.97(18) 2_665 . . . ?
N8 Zn1 N9 C15 -113.3(8) 1_456 . . . ?
O6 Zn1 N9 C15 90.83(18) 2_665 . . . ?
C11 Zn1 N9 C15 120.43(18) 2_665 . . . ?
O2 Zn1 N9 C23 173.66(19) 2_655 . . . ?
O4 Zn1 N9 C23 57.31(19) . . . . ?
O5 Zn1 N9 C23 -35.79(19) 2_665 . . . ?
N8 Zn1 N9 C23 60.9(9) 1_456 . . . ?
O6 Zn1 N9 C23 -94.93(19) 2_665 . . . ?
C11 Zn1 N9 C23 -65.34(19) 2_665 . . . ?
Zn1 O6 C11 O5 3.3(2) 2_665 . . . ?
Zn1 O6 C11 C17 -175.44(19) 2_665 . . . ?
Zn1 O5 C11 O6 -3.6(2) 2_665 . . . ?
Zn1 O5 C11 C17 175.17(17) 2_665 . . . ?
C22 N8 C12 C18 -1.1(4) . . . . ?
Zn1 N8 C12 C18 173.43(19) 1_654 . . . ?
C18 C10 C13 C24 -12.2(3) . . . . ?
C14 C10 C13 C24 169.8(2) . . . . ?
C18 C10 C13 C19 166.0(2) . . . . ?
C14 C10 C13 C19 -12.0(4) . . . . ?
C18 C10 C14 C22 -1.1(4) . . . . ?
C13 C10 C14 C22 177.0(2) . . . . ?
C23 N9 C15 C24 -1.6(4) . . . . ?
Zn1 N9 C15 C24 172.87(19) . . . . ?
C17 C9 C16 C20 1.4(3) . . . . ?
C17 C9 C16 C27 179.88(19) . . . . ?
O4 C27 C16 C9 1.8(3) . . . . ?
O2 C27 C16 C9 179.95(18) . . . . ?
O4 C27 C16 C20 -179.8(2) . . . . ?
O2 C27 C16 C20 -1.6(3) . . . . ?
C16 C9 C17 C21 -0.3(3) . . . . ?
C16 C9 C17 C11 -178.63(19) . . . . ?
O6 C11 C17 C21 18.8(3) . . . . ?
O5 C11 C17 C21 -160.0(2) . . . . ?
Zn1 C11 C17 C21 -121.6(13) 2_665 . . . ?
O6 C11 C17 C9 -163.0(2) . . . . ?
O5 C11 C17 C9 18.3(3) . . . . ?
Zn1 C11 C17 C9 56.6(14) 2_665 . . . ?
N8 C12 C18 C10 -0.4(4) . . . . ?
C14 C10 C18 C12 1.4(3) . . . . ?
C13 C10 C18 C12 -176.7(2) . . . . ?
C24 C13 C19 C23 -0.4(4) . . . . ?
C10 C13 C19 C23 -178.7(2) . . . . ?
C9 C16 C20 C26 -1.2(4) . . . . ?
C27 C16 C20 C26 -179.6(2) . . . . ?
C9 C17 C21 C26 -1.0(4) . . . . ?
C11 C17 C21 C26 177.3(2) . . . . ?
C12 N8 C22 C14 1.5(4) . . . . ?
Zn1 N8 C22 C14 -172.9(2) 1_654 . . . ?
C10 C14 C22 N8 -0.4(4) . . . . ?
C15 N9 C23 C19 1.8(4) . . . . ?
Zn1 N9 C23 C19 -172.7(2) . . . . ?
C13 C19 C23 N9 -0.8(4) . . . . ?
C19 C13 C24 C15 0.6(4) . . . . ?
C10 C13 C24 C15 178.9(2) . . . . ?
N9 C15 C24 C13 0.4(4) . . . . ?
C16 C20 C26 C21 -0.1(5) . . . . ?
C17 C21 C26 C20 1.2(5) . . . . ?
